data_2023006
loop_
_publ_author_name
'Akkache, Hibet Errahmane Meroua'
'Hamdouni, Noudjoud'
'Boudjada, Ali'
'Medjroubi, Mohamed Larbi'
'Mili, Assia'
'Jeannin, Olivier'

_publ_section_title
;
 Crystal structure, Hirshfeld surface analysis and energy frameworks of
 1-[(<i>E</i>)-2-(2-fluoro-phen-yl)diazan-1-yl-idene]naphthalen-2(1<i>H</i>)-one.
;
_journal_coeditor_code EE2002
_journal_issue 'Pt 2'
_journal_name_full 'Acta crystallographica. Section E, Crystallographic communications'
_journal_page_first 137
_journal_page_last 142
_journal_paper_doi 10.1107/S2056989024000227
_journal_volume 80
_journal_year 2024
_chemical_absolute_configuration unk
_chemical_compound_source organic
_chemical_formula_iupac 'C16 H11 F N2 O'
_chemical_formula_moiety 'C16 H11 F N2 O'
_chemical_formula_sum 'C16 H11 F N2 O'
_chemical_formula_weight 266.27
_chemical_name_systematic
;
1-[(<i>E</i>)-2-(2-Fluorophenyl)diazan-1-ylidene]naphthalen-2(1<i>H</i>)-one
;
_space_group_IT_number 29
_space_group_name_Hall 'P 2c -2ac'
_space_group_name_H-M_alt 'P c a 21'
_symmetry_cell_setting orthorhombic
_symmetry_space_group_name_Hall 'P 2c -2ac'
_symmetry_space_group_name_H-M 'P c a 21'
_atom_sites_solution_hydrogens geom
_atom_sites_solution_primary dual
_atom_sites_solution_secondary dual
_audit_creation_method SHELXL-2018/3
_cell_angle_alpha 90
_cell_angle_beta 90
_cell_angle_gamma 90
_cell_formula_units_Z 4
_cell_length_a 23.612(3)
_cell_length_b 7.2392(8)
_cell_length_c 7.2122(7)
_cell_measurement_reflns_used 9942
_cell_measurement_temperature 150(2)
_cell_measurement_theta_max 27.48
_cell_measurement_theta_min 2.94
_cell_volume 1232.8(2)
_computing_cell_refinement
;
APEX3 (Bruker, 2015)
;
_computing_data_collection
;
APEX3 (Bruker, 2015)
;
_computing_data_reduction
;
SAINT (Bruker, 2015)
;
_computing_molecular_graphics
;
ORTEP-3 for Windows (Farrugia, 2012),
Mercury (Macrae <i>et al.</i>,  2020), OLEX2 (Dolomanov <i>et al.</i>,
 2009)
;
_computing_publication_material
;
WinGX publication routines (Farrugia, 2012)
;
_computing_structure_refinement
;
<i>SHELXL2018/3</i> (Sheldrick, 2015b)
;
_computing_structure_solution
;
<i>SHELXT2018/2</i> (Sheldrick, 2015a)
;
_diffrn_ambient_temperature 150(2)
_diffrn_detector 'CCD plate'
_diffrn_detector_area_resol_mean 7.39
_diffrn_measured_fraction_theta_full 0.99
_diffrn_measured_fraction_theta_max 0.992
_diffrn_measurement_device 'D8 VENTURE Bruker AXS'
_diffrn_measurement_device_type 'Bruker D8 VENTURE'
_diffrn_measurement_method 'CCD rotation images, thick slices'
_diffrn_radiation_monochromator 'multilayer monochromator'
_diffrn_radiation_probe x-ray
_diffrn_radiation_type MoK\a
_diffrn_radiation_wavelength 0.71073
_diffrn_reflns_av_R_equivalents 0.0209
_diffrn_reflns_av_unetI/netI 0.0496
_diffrn_reflns_limit_h_max 30
_diffrn_reflns_limit_h_min 0
_diffrn_reflns_limit_k_max 9
_diffrn_reflns_limit_k_min -9
_diffrn_reflns_limit_l_max 9
_diffrn_reflns_limit_l_min -9
_diffrn_reflns_number 5289
_diffrn_reflns_reduction_process
;
        Scaled and merged with Sortav
        R.H. Blessing, (1987) Cryst. Rev. 1, 3-58
        R.H. Blessing, (1989) J. Appl. Cryst. 22, 396-397
;
_diffrn_reflns_theta_full 25.242
_diffrn_reflns_theta_max 27.493
_diffrn_reflns_theta_min 2.943
_diffrn_source 'Enraf--Nonius FR590'
_diffrn_standards_decay_% 0
_diffrn_standards_interval_time 0
_diffrn_standards_number 1
_exptl_absorpt_coefficient_mu 0.102
_exptl_absorpt_correction_type none
_exptl_crystal_colour orange-red
_exptl_crystal_density_diffrn 1.435
_exptl_crystal_density_method 'not measured'
_exptl_crystal_description prism
_exptl_crystal_F_000 552
_exptl_crystal_size_max 0.18
_exptl_crystal_size_mid 0.16
_exptl_crystal_size_min 0.06
_refine_diff_density_max 0.322
_refine_diff_density_min -0.23
_refine_ls_abs_structure_details
;
Flack <i>x</i> determined using 1169 quotients
[(<i>I</i>^+^)-(<i>I</i>^-^)]/[(<i>I</i>^+^)+(<i>I</i>^-^)]
(Parsons <i>et al.</i>,  2013)
;
_refine_ls_abs_structure_Flack 0.0(3)
_refine_ls_extinction_method none
_refine_ls_goodness_of_fit_ref 1.081
_refine_ls_hydrogen_treatment constr
_refine_ls_matrix_type full
_refine_ls_number_constraints 0
_refine_ls_number_parameters 181
_refine_ls_number_reflns 2803
_refine_ls_number_restraints 1
_refine_ls_restrained_S_all 1.08
_refine_ls_R_factor_all 0.0458
_refine_ls_R_factor_gt 0.0442
_refine_ls_shift/su_max 0
_refine_ls_shift/su_mean 0
_refine_ls_structure_factor_coef Fsqd
_refine_ls_weighting_details 'w=1/[\s^2^(Fo^2^)+(0.0633P)^2^+0.1870P] where P=(Fo^2^+2Fc^2^)/3'
_refine_ls_weighting_scheme calc
_refine_ls_wR_factor_gt 0.1083
_refine_ls_wR_factor_ref 0.1094
_reflns_number_gt 2700
_reflns_number_total 2803
_reflns_threshold_expression 'I > 2\s(I)'
_cod_data_source_file ee2002sup1.cif
_cod_data_source_block I
_cod_depositor_comments 'Adding full bibliography for 2023006.cif.'
_cod_database_code 2023006
_cod_database_fobs_code 2023006
_shelx_space_group_comment
;
The symmetry employed for this shelxl refinement is uniquely defined
by the following loop, which should always be used as a source of
symmetry information in preference to the above space-group names.
They are only intended as comments.
;

loop_
_symmetry_equiv_pos_as_xyz
'x, y, z'
'-x, -y, z+1/2'
'x+1/2, -y, z'
'-x+1/2, y, z+1/2'

loop_
_atom_site_type_symbol
_atom_site_label
_atom_site_fract_x
_atom_site_fract_y
_atom_site_fract_z
_atom_site_U_iso_or_equiv
_atom_site_adp_type
_atom_site_calc_flag
_atom_site_occupancy
_atom_site_disorder_assembly
_atom_site_disorder_group
F F18 0.48474(6) 0.5004(2) 0.4401(3) 0.0471(5) Uani d 1 . .
O O17 0.35348(8) 0.7103(2) 0.6361(3) 0.0358(4) Uani d 1 . .
N N20 0.32550(7) 0.3449(2) 0.5164(3) 0.0229(4) Uani d 1 . .
N N19 0.37924(7) 0.3898(3) 0.5197(3) 0.0254(4) Uani d 1 . .
H H21 0.390131 0.49963 0.557997 0.03 Uiso calc 1 . .
C C1 0.41885(9) 0.2586(3) 0.4609(3) 0.0250(5) Uani d 1 . .
C C2 0.40634(9) 0.0731(3) 0.4374(3) 0.0283(5) Uani d 1 . .
H H22 0.369604 0.028034 0.466435 0.034 Uiso calc 1 . .
C C7 0.28796(9) 0.4712(3) 0.5655(3) 0.0226(4) Uani d 1 . .
C C4 0.50093(12) 0.0177(4) 0.3267(4) 0.0345(5) Uani d 1 . .
H H24 0.528484 -0.06543 0.279197 0.041 Uiso calc 1 . .
C C9 0.25667(12) 0.7806(3) 0.6729(3) 0.0314(5) Uani d 1 . .
H H27 0.265059 0.901517 0.71613 0.038 Uiso calc 1 . .
C C14 0.15584(10) 0.1955(3) 0.4718(4) 0.0334(5) Uani d 1 . .
H H26 0.145461 0.075616 0.430408 0.04 Uiso calc 1 . .
C C13 0.21242(9) 0.2415(3) 0.4897(3) 0.0269(5) Uani d 1 . .
H H28 0.240645 0.152688 0.460149 0.032 Uiso calc 1 . .
C C10 0.20214(11) 0.7276(3) 0.6565(4) 0.0326(5) Uani d 1 . .
H H29 0.173167 0.813258 0.687556 0.039 Uiso calc 1 . .
C C3 0.44734(11) -0.0462(3) 0.3718(4) 0.0328(5) Uani d 1 . .
H H23 0.438708 -0.173543 0.357452 0.039 Uiso calc 1 . .
C C8 0.30254(10) 0.6573(3) 0.6261(3) 0.0273(5) Uani d 1 . .
C C11 0.18627(10) 0.5474(3) 0.5941(3) 0.0273(5) Uani d 1 . .
C C6 0.47345(10) 0.3187(3) 0.4186(4) 0.0304(5) Uani d 1 . .
C C12 0.22854(9) 0.4166(3) 0.5506(3) 0.0238(5) Uani d 1 . .
C C15 0.11400(10) 0.3244(4) 0.5144(4) 0.0364(6) Uani d 1 . .
H H30 0.07518 0.292542 0.501361 0.044 Uiso calc 1 . .
C C16 0.12878(10) 0.4969(4) 0.5748(4) 0.0342(6) Uani d 1 . .
H H31 0.100014 0.5839 0.604186 0.041 Uiso calc 1 . .
C C5 0.51440(10) 0.2024(4) 0.3506(4) 0.0354(6) Uani d 1 . .
H H25 0.551065 0.247445 0.320609 0.042 Uiso calc 1 . .

loop_
_atom_site_aniso_label
_atom_site_aniso_U_11
_atom_site_aniso_U_22
_atom_site_aniso_U_33
_atom_site_aniso_U_12
_atom_site_aniso_U_13
_atom_site_aniso_U_23
F18 0.0293(7) 0.0333(7) 0.0787(14) -0.0085(6) 0.0016(8) -0.0001(8)
O17 0.0368(9) 0.0295(8) 0.0412(10) -0.0081(7) -0.0010(8) 0.0006(8)
N20 0.0227(8) 0.0246(8) 0.0213(9) -0.0011(7) -0.0005(7) 0.0043(7)
N19 0.0219(8) 0.0250(8) 0.0293(10) -0.0030(7) -0.0011(7) 0.0023(8)
C1 0.0235(9) 0.0278(10) 0.0236(10) 0.0007(8) -0.0017(8) 0.0047(8)
C2 0.0270(10) 0.0285(10) 0.0294(12) -0.0016(8) -0.0028(9) 0.0031(10)
C7 0.0278(10) 0.0228(10) 0.0173(9) 0.0007(8) -0.0001(8) 0.0046(8)
C4 0.0323(11) 0.0434(14) 0.0277(12) 0.0092(10) 0.0011(10) 0.0002(10)
C9 0.0452(14) 0.0251(9) 0.0239(12) 0.0024(10) 0.0028(10) 0.0007(9)
C14 0.0314(11) 0.0358(12) 0.0332(14) -0.0046(9) -0.0002(10) 0.0053(10)
C13 0.0249(9) 0.0284(11) 0.0276(13) 0.0024(8) 0.0011(9) 0.0033(9)
C10 0.0412(13) 0.0333(12) 0.0233(12) 0.0114(10) 0.0048(10) 0.0022(10)
C3 0.0360(12) 0.0292(11) 0.0334(13) 0.0009(9) -0.0015(11) -0.0003(10)
C8 0.0345(11) 0.0271(10) 0.0204(11) -0.0010(9) -0.0003(9) 0.0042(9)
C11 0.0297(11) 0.0323(11) 0.0200(11) 0.0077(9) 0.0030(8) 0.0066(9)
C6 0.0253(10) 0.0307(11) 0.0352(13) -0.0034(9) -0.0027(10) 0.0042(10)
C12 0.0262(10) 0.0289(11) 0.0161(10) 0.0023(8) 0.0013(8) 0.0059(8)
C15 0.0242(10) 0.0528(14) 0.0322(14) 0.0008(10) -0.0003(10) 0.0070(12)
C16 0.0266(11) 0.0464(14) 0.0296(13) 0.0115(10) 0.0040(10) 0.0066(11)
C5 0.0240(10) 0.0462(14) 0.0358(14) 0.0008(10) 0.0017(10) 0.0064(12)

loop_
_atom_type_symbol
_atom_type_description
_atom_type_scat_dispersion_real
_atom_type_scat_dispersion_imag
_atom_type_scat_source
C C 0.0033 0.0016 'International Tables Vol C Tables 4.2.6.8 and 6.1.1.4'
H H 0 0 'International Tables Vol C Tables 4.2.6.8 and 6.1.1.4'
F F 0.0171 0.0103 'International Tables Vol C Tables 4.2.6.8 and 6.1.1.4'
N N 0.0061 0.0033 'International Tables Vol C Tables 4.2.6.8 and 6.1.1.4'
O O 0.0106 0.006 'International Tables Vol C Tables 4.2.6.8 and 6.1.1.4'

loop_
_geom_angle_atom_site_label_1
_geom_angle_atom_site_label_2
_geom_angle_atom_site_label_3
_geom_angle_site_symmetry_1
_geom_angle_site_symmetry_3
_geom_angle
_geom_angle_publ_flag
N19 N20 C7 . . 118.22(18) ?
N20 N19 C1 . . 118.27(18) ?
N20 N19 H21 . . 120.9 ?
C1 N19 H21 . . 120.9 ?
C2 C1 C6 . . 118.2(2) ?
C2 C1 N19 . . 123.5(2) ?
C6 C1 N19 . . 118.2(2) ?
C3 C2 C1 . . 119.9(2) ?
C3 C2 H22 . . 120.1 ?
C1 C2 H22 . . 120.1 ?
N20 C7 C8 . . 124.1(2) ?
N20 C7 C12 . . 115.91(19) ?
C8 C7 C12 . . 119.92(19) ?
C5 C4 C3 . . 120.2(2) ?
C5 C4 H24 . . 119.9 ?
C3 C4 H24 . . 119.9 ?
C10 C9 C8 . . 121.3(2) ?
C10 C9 H27 . . 119.3 ?
C8 C9 H27 . . 119.3 ?
C13 C14 C15 . . 120.2(2) ?
C13 C14 H26 . . 119.9 ?
C15 C14 H26 . . 119.9 ?
C14 C13 C12 . . 120.8(2) ?
C14 C13 H28 . . 119.6 ?
C12 C13 H28 . . 119.6 ?
C9 C10 C11 . . 122.5(2) ?
C9 C10 H29 . . 118.7 ?
C11 C10 H29 . . 118.7 ?
C2 C3 C4 . . 120.8(2) ?
C2 C3 H23 . . 119.6 ?
C4 C3 H23 . . 119.6 ?
O17 C8 C9 . . 120.8(2) ?
O17 C8 C7 . . 121.5(2) ?
C9 C8 C7 . . 117.7(2) ?
C12 C11 C16 . . 119.0(2) ?
C12 C11 C10 . . 119.8(2) ?
C16 C11 C10 . . 121.2(2) ?
F18 C6 C5 . . 120.0(2) ?
F18 C6 C1 . . 117.4(2) ?
C5 C6 C1 . . 122.6(2) ?
C13 C12 C11 . . 119.1(2) ?
C13 C12 C7 . . 122.07(19) ?
C11 C12 C7 . . 118.8(2) ?
C16 C15 C14 . . 120.1(2) ?
C16 C15 H30 . . 120 ?
C14 C15 H30 . . 120 ?
C15 C16 C11 . . 120.8(2) ?
C15 C16 H31 . . 119.6 ?
C11 C16 H31 . . 119.6 ?
C6 C5 C4 . . 118.3(2) ?
C6 C5 H25 . . 120.8 ?
C4 C5 H25 . . 120.8 ?

loop_
_geom_bond_atom_site_label_1
_geom_bond_atom_site_label_2
_geom_bond_site_symmetry_2
_geom_bond_distance
_geom_bond_publ_flag
F18 C6 . 1.351(3) ?
O17 C8 . 1.264(3) ?
N20 N19 . 1.310(2) ?
N20 C7 . 1.322(3) ?
N19 C1 . 1.399(3) ?
N19 H21 . 0.88 ?
C1 C2 . 1.386(3) ?
C1 C6 . 1.394(3) ?
C2 C3 . 1.381(3) ?
C2 H22 . 0.95 ?
C7 C8 . 1.457(3) ?
C7 C12 . 1.462(3) ?
C4 C5 . 1.385(4) ?
C4 C3 . 1.386(4) ?
C4 H24 . 0.95 ?
C9 C10 . 1.349(4) ?
C9 C8 . 1.444(3) ?
C9 H27 . 0.95 ?
C14 C13 . 1.383(3) ?
C14 C15 . 1.393(4) ?
C14 H26 . 0.95 ?
C13 C12 . 1.395(3) ?
C13 H28 . 0.95 ?
C10 C11 . 1.430(4) ?
C10 H29 . 0.95 ?
C3 H23 . 0.95 ?
C11 C12 . 1.411(3) ?
C11 C16 . 1.413(3) ?
C6 C5 . 1.373(4) ?
C15 C16 . 1.368(4) ?
C15 H30 . 0.95 ?
C16 H31 . 0.95 ?
C5 H25 . 0.95 ?

loop_
_geom_hbond_atom_site_label_D
_geom_hbond_atom_site_label_H
_geom_hbond_atom_site_label_A
_geom_hbond_site_symmetry_A
_geom_hbond_distance_DH
_geom_hbond_distance_HA
_geom_hbond_distance_DA
_geom_hbond_angle_DHA
_geom_hbond_publ_flag
N19 H21 O17 . 0.88 1.84 2.541(3) 135 yes
C2 H22 O17 1_545 0.95 2.63 3.242(3) 122.3 yes
C5 H25 O17 2_664 0.95 2.64 3.539(3) 159.1 yes

loop_
_geom_torsion_atom_site_label_1
_geom_torsion_atom_site_label_2
_geom_torsion_atom_site_label_3
_geom_torsion_atom_site_label_4
_geom_torsion_site_symmetry_1
_geom_torsion_site_symmetry_2
_geom_torsion_site_symmetry_3
_geom_torsion_site_symmetry_4
_geom_torsion
_geom_torsion_publ_flag
C7 N20 N19 C1 . . . . -177.5(2) ?
N20 N19 C1 C2 . . . . -14.4(3) ?
N20 N19 C1 C6 . . . . 163.7(2) ?
C6 C1 C2 C3 . . . . -0.7(4) ?
N19 C1 C2 C3 . . . . 177.4(2) ?
N19 N20 C7 C8 . . . . -1.0(3) ?
N19 N20 C7 C12 . . . . 177.15(19) ?
C15 C14 C13 C12 . . . . 0.1(4) ?
C8 C9 C10 C11 . . . . 0.6(4) ?
C1 C2 C3 C4 . . . . -0.8(4) ?
C5 C4 C3 C2 . . . . 1.3(4) ?
C10 C9 C8 O17 . . . . 177.6(2) ?
C10 C9 C8 C7 . . . . -1.7(3) ?
N20 C7 C8 O17 . . . . -0.2(4) ?
C12 C7 C8 O17 . . . . -178.3(2) ?
N20 C7 C8 C9 . . . . 179.2(2) ?
C12 C7 C8 C9 . . . . 1.1(3) ?
C9 C10 C11 C12 . . . . 1.2(4) ?
C9 C10 C11 C16 . . . . -178.7(2) ?
C2 C1 C6 F18 . . . . 179.2(2) ?
N19 C1 C6 F18 . . . . 1.0(3) ?
C2 C1 C6 C5 . . . . 1.8(4) ?
N19 C1 C6 C5 . . . . -176.5(2) ?
C14 C13 C12 C11 . . . . 0.0(3) ?
C14 C13 C12 C7 . . . . -178.1(2) ?
C16 C11 C12 C13 . . . . 0.0(3) ?
C10 C11 C12 C13 . . . . -179.9(2) ?
C16 C11 C12 C7 . . . . 178.2(2) ?
C10 C11 C12 C7 . . . . -1.7(3) ?
N20 C7 C12 C13 . . . . 0.5(3) ?
C8 C7 C12 C13 . . . . 178.7(2) ?
N20 C7 C12 C11 . . . . -177.6(2) ?
C8 C7 C12 C11 . . . . 0.6(3) ?
C13 C14 C15 C16 . . . . -0.3(4) ?
C14 C15 C16 C11 . . . . 0.3(4) ?
C12 C11 C16 C15 . . . . -0.2(4) ?
C10 C11 C16 C15 . . . . 179.7(2) ?
F18 C6 C5 C4 . . . . -178.6(3) ?
C1 C6 C5 C4 . . . . -1.3(4) ?
C3 C4 C5 C6 . . . . -0.3(4) ?
